data_2231651
loop_
_publ_author_name
'Huttenstine, Ashley L.'
'Rajaseelan, Edward'
'Oliver, Allen G.'
'Rood, Jeffrey A.'

_publ_section_title
;
 A cationic rhodium(I) N-heterocyclic carbene complex isolated as an
 aqua adduct
;
_journal_coeditor_code OM2457
_journal_issue 9
_journal_name_full 'Acta Crystallographica Section E'
_journal_page_first m1274
_journal_page_last m1275
_journal_paper_doi 10.1107/S1600536811033125
_journal_volume 67
_journal_year 2011
_chemical_formula_iupac '[Rh (C8 H12) (C27 H36 N2) (H2 O)] B F4'
_chemical_formula_moiety 'C35 H50 N2 O Rh +, B F4 -'
_chemical_formula_sum 'C35 H50 B F4 N2 O Rh'
_chemical_formula_weight 704.49
_chemical_name_systematic
;
aqua[1,3-bis(2,6-diisopropylphenyl)imidazol-2-ylidene](\h^4^-
cycloocta-1,5-diene)rhodium(I) tetrafluoridoborate
;
_space_group_IT_number 2
_symmetry_cell_setting triclinic
_symmetry_space_group_name_Hall '-P 1'
_symmetry_space_group_name_H-M 'P -1'
_atom_sites_solution_hydrogens geom
_atom_sites_solution_primary direct
_atom_sites_solution_secondary difmap
_audit_creation_method SHELXL-97
_cell_angle_alpha 94.103(2)
_cell_angle_beta 94.081(2)
_cell_angle_gamma 97.591(2)
_cell_formula_units_Z 2
_cell_length_a 11.4351(4)
_cell_length_b 12.2267(4)
_cell_length_c 12.6198(4)
_cell_measurement_reflns_used 8324
_cell_measurement_temperature 150(2)
_cell_measurement_theta_max 25.0954
_cell_measurement_theta_min 2.2428
_cell_volume 1738.66(10)
_computing_cell_refinement 'SAINT (Bruker, 2008)'
_computing_data_collection 'APEX2 (Bruker, 2008)'
_computing_data_reduction 'SAINT (Bruker, 2008)'
_computing_molecular_graphics 'CrystalMaker (Palmer, 2009)'
_computing_publication_material 'enCIFer (Allen <i>et al.</i>, 2004) and publCIF (Westrip, 2010)'
_computing_structure_refinement 'SHELXL97 (Sheldrick, 2008)'
_computing_structure_solution 'SHELXS97 (Sheldrick, 2008)'
_diffrn_ambient_temperature 150(2)
_diffrn_detector_area_resol_mean 8.33
_diffrn_measured_fraction_theta_full 0.994
_diffrn_measured_fraction_theta_max 0.994
_diffrn_measurement_device_type 'Bruker X8 APEXII CCD'
_diffrn_measurement_method '\f and \w scans'
_diffrn_radiation_monochromator graphite
_diffrn_radiation_source 'fine-focus sealed tube'
_diffrn_radiation_type MoK\a
_diffrn_radiation_wavelength 0.71073
_diffrn_reflns_av_R_equivalents 0.0381
_diffrn_reflns_av_sigmaI/netI 0.0506
_diffrn_reflns_limit_h_max 14
_diffrn_reflns_limit_h_min -14
_diffrn_reflns_limit_k_max 15
_diffrn_reflns_limit_k_min -15
_diffrn_reflns_limit_l_max 15
_diffrn_reflns_limit_l_min -14
_diffrn_reflns_number 26258
_diffrn_reflns_theta_full 26.40
_diffrn_reflns_theta_max 26.40
_diffrn_reflns_theta_min 1.62
_exptl_absorpt_coefficient_mu 0.542
_exptl_absorpt_correction_T_max 0.907
_exptl_absorpt_correction_T_min 0.859
_exptl_absorpt_correction_type multi-scan
_exptl_absorpt_process_details '(SADABS; Bruker, 2008)'
_exptl_crystal_colour yellow
_exptl_crystal_density_diffrn 1.346
_exptl_crystal_density_method 'not measured'
_exptl_crystal_description plate
_exptl_crystal_F_000 736
_exptl_crystal_size_max 0.28
_exptl_crystal_size_mid 0.25
_exptl_crystal_size_min 0.18
_refine_diff_density_max 0.489
_refine_diff_density_min -0.611
_refine_ls_extinction_method none
_refine_ls_goodness_of_fit_ref 1.006
_refine_ls_hydrogen_treatment mixed
_refine_ls_matrix_type full
_refine_ls_number_parameters 413
_refine_ls_number_reflns 7097
_refine_ls_number_restraints 0
_refine_ls_restrained_S_all 1.006
_refine_ls_R_factor_all 0.0504
_refine_ls_R_factor_gt 0.0367
_refine_ls_shift/su_max 0.001
_refine_ls_shift/su_mean 0.000
_refine_ls_structure_factor_coef Fsqd
_refine_ls_weighting_details 'calc w=1/[\s^2^(Fo^2^)+(0.0108P)^2^+1.7615P] where P=(Fo^2^+2Fc^2^)/3'
_refine_ls_weighting_scheme calc
_refine_ls_wR_factor_gt 0.0622
_refine_ls_wR_factor_ref 0.0669
_reflns_number_gt 5888
_reflns_number_total 7097
_reflns_threshold_expression I>2sigma(I)
_cod_data_source_file om2457.cif
_cod_data_source_block I
_cod_database_code 2231651
_cod_database_fobs_code 2231651

loop_
_symmetry_equiv_pos_as_xyz
'x, y, z'
'-x, -y, -z'

loop_
_atom_site_type_symbol
_atom_site_label
_atom_site_fract_x
_atom_site_fract_y
_atom_site_fract_z
_atom_site_U_iso_or_equiv
_atom_site_adp_type
_atom_site_calc_flag
_atom_site_refinement_flags
_atom_site_occupancy
_atom_site_symmetry_multiplicity
Rh Rh1 0.094766(17) 0.240311(16) 0.259517(18) 0.02419(6) Uani d . 1 1
O O1 0.0889(2) 0.36762(17) 0.38104(17) 0.0377(5) Uani d . 1 1
H H1W 0.144(3) 0.410(2) 0.409(2) 0.046(10) Uiso d . 1 1
H H2W 0.028(3) 0.378(2) 0.403(3) 0.050(10) Uiso d . 1 1
N N1 0.32568(17) 0.37772(15) 0.20142(16) 0.0219(4) Uani d . 1 1
N N2 0.36092(16) 0.26230(15) 0.31609(15) 0.0203(4) Uani d . 1 1
C C1 0.2713(2) 0.29274(18) 0.25265(19) 0.0206(5) Uani d . 1 1
C C2 0.4452(2) 0.4000(2) 0.2356(2) 0.0270(6) Uani d . 1 1
H H2 0.5011 0.4559 0.2123 0.032 Uiso calc R 1 1
C C3 0.4672(2) 0.3287(2) 0.3071(2) 0.0265(6) Uani d . 1 1
H H3 0.5412 0.3243 0.3446 0.032 Uiso calc R 1 1
C C4 0.3527(2) 0.16232(19) 0.3723(2) 0.0236(6) Uani d . 1 1
C C5 0.3193(2) 0.1656(2) 0.4764(2) 0.0281(6) Uani d . 1 1
C C6 0.3118(2) 0.0674(2) 0.5261(2) 0.0377(7) Uani d . 1 1
H H6 0.2891 0.0670 0.5971 0.045 Uiso calc R 1 1
C C7 0.3364(3) -0.0296(2) 0.4750(2) 0.0418(7) Uani d . 1 1
H H7 0.3283 -0.0963 0.5097 0.050 Uiso calc R 1 1
C C8 0.3729(2) -0.0288(2) 0.3732(2) 0.0374(7) Uani d . 1 1
H H8 0.3918 -0.0953 0.3390 0.045 Uiso calc R 1 1
C C9 0.3827(2) 0.0663(2) 0.3193(2) 0.0281(6) Uani d . 1 1
C C10 0.4301(2) 0.0665(2) 0.2099(2) 0.0353(7) Uani d . 1 1
H H10 0.4051 0.1316 0.1752 0.042 Uiso calc R 1 1
C C11 0.3826(3) -0.0376(2) 0.1365(3) 0.0497(8) Uani d . 1 1
H H11A 0.4133 -0.1018 0.1645 0.075 Uiso calc R 1 1
H H11B 0.4081 -0.0283 0.0648 0.075 Uiso calc R 1 1
H H11C 0.2959 -0.0492 0.1333 0.075 Uiso calc R 1 1
C C12 0.5661(3) 0.0812(3) 0.2204(3) 0.0476(8) Uani d . 1 1
H H12A 0.5963 0.1492 0.2654 0.071 Uiso calc R 1 1
H H12B 0.5955 0.0863 0.1496 0.071 Uiso calc R 1 1
H H12C 0.5932 0.0176 0.2529 0.071 Uiso calc R 1 1
C C13 0.3004(2) 0.2726(2) 0.5371(2) 0.0333(6) Uani d . 1 1
H H13 0.2906 0.3282 0.4838 0.040 Uiso calc R 1 1
C C14 0.1891(3) 0.2607(2) 0.5982(2) 0.0452(8) Uani d . 1 1
H H14A 0.1207 0.2284 0.5496 0.068 Uiso calc R 1 1
H H14B 0.1760 0.3337 0.6285 0.068 Uiso calc R 1 1
H H14C 0.1995 0.2123 0.6558 0.068 Uiso calc R 1 1
C C15 0.4102(3) 0.3169(3) 0.6117(2) 0.0516(8) Uani d . 1 1
H H15A 0.4221 0.2641 0.6649 0.077 Uiso calc R 1 1
H H15B 0.3993 0.3882 0.6477 0.077 Uiso calc R 1 1
H H15C 0.4796 0.3270 0.5702 0.077 Uiso calc R 1 1
C C16 0.2762(2) 0.4252(2) 0.1093(2) 0.0293(6) Uani d . 1 1
C C17 0.2158(2) 0.5163(2) 0.1235(2) 0.0371(7) Uani d . 1 1
C C18 0.1762(3) 0.5617(3) 0.0312(3) 0.0586(10) Uani d . 1 1
H H18 0.1337 0.6232 0.0374 0.070 Uiso calc R 1 1
C C19 0.1975(4) 0.5196(3) -0.0684(3) 0.0682(11) Uani d . 1 1
H H19 0.1708 0.5529 -0.1297 0.082 Uiso calc R 1 1
C C20 0.2565(3) 0.4303(3) -0.0798(3) 0.0579(10) Uani d . 1 1
H H20 0.2693 0.4015 -0.1493 0.069 Uiso calc R 1 1
C C21 0.2983(3) 0.3804(2) 0.0081(2) 0.0386(7) Uani d . 1 1
C C22 0.3690(3) 0.2848(2) -0.0069(2) 0.0430(8) Uani d . 1 1
H H22 0.3738 0.2491 0.0619 0.052 Uiso calc R 1 1
C C23 0.3121(3) 0.1959(3) -0.0944(3) 0.0652(11) Uani d . 1 1
H H23A 0.3187 0.2251 -0.1643 0.098 Uiso calc R 1 1
H H23B 0.2284 0.1754 -0.0831 0.098 Uiso calc R 1 1
H H23C 0.3529 0.1304 -0.0914 0.098 Uiso calc R 1 1
C C24 0.4954(3) 0.3263(3) -0.0321(3) 0.0631(10) Uani d . 1 1
H H24A 0.4933 0.3607 -0.0999 0.095 Uiso calc R 1 1
H H24B 0.5409 0.2638 -0.0375 0.095 Uiso calc R 1 1
H H24C 0.5331 0.3809 0.0249 0.095 Uiso calc R 1 1
C C25 0.1974(2) 0.5689(2) 0.2322(3) 0.0399(7) Uani d . 1 1
H H25 0.2237 0.5199 0.2867 0.048 Uiso calc R 1 1
C C26 0.2731(3) 0.6816(2) 0.2541(3) 0.0612(10) Uani d . 1 1
H H26A 0.3565 0.6733 0.2480 0.092 Uiso calc R 1 1
H H26B 0.2630 0.7124 0.3262 0.092 Uiso calc R 1 1
H H26C 0.2484 0.7317 0.2022 0.092 Uiso calc R 1 1
C C27 0.0672(3) 0.5797(3) 0.2451(3) 0.0773(12) Uani d . 1 1
H H27A 0.0403 0.6305 0.1950 0.116 Uiso calc R 1 1
H H27B 0.0587 0.6087 0.3182 0.116 Uiso calc R 1 1
H H27C 0.0193 0.5069 0.2305 0.116 Uiso calc R 1 1
C C28 -0.1002(2) 0.2137(3) 0.2326(3) 0.0448(8) Uani d . 1 1
H H28 -0.1389 0.2796 0.2545 0.054 Uiso calc R 1 1
C C29 -0.0664(2) 0.1555(2) 0.3150(3) 0.0468(9) Uani d . 1 1
H H29 -0.0857 0.1860 0.3864 0.056 Uiso calc R 1 1
C C30 -0.0549(3) 0.0337(3) 0.3089(3) 0.0744(13) Uani d . 1 1
H H30A -0.1350 -0.0092 0.3053 0.089 Uiso calc R 1 1
H H30B -0.0110 0.0175 0.3751 0.089 Uiso calc R 1 1
C C31 0.0080(3) -0.0051(2) 0.2139(3) 0.0581(10) Uani d . 1 1
H H31A 0.0458 -0.0706 0.2313 0.070 Uiso calc R 1 1
H H31B -0.0510 -0.0279 0.1523 0.070 Uiso calc R 1 1
C C32 0.1017(2) 0.0846(2) 0.1830(2) 0.0362(7) Uani d . 1 1
H H32 0.1830 0.0629 0.1846 0.043 Uiso calc R 1 1
C C33 0.0804(2) 0.1599(2) 0.1078(2) 0.0343(7) Uani d . 1 1
H H33 0.1499 0.1814 0.0662 0.041 Uiso calc R 1 1
C C34 -0.0368(3) 0.1690(3) 0.0490(3) 0.0586(10) Uani d . 1 1
H H34A -0.0544 0.1083 -0.0085 0.070 Uiso calc R 1 1
H H34B -0.0307 0.2399 0.0152 0.070 Uiso calc R 1 1
C C35 -0.1388(3) 0.1635(3) 0.1203(3) 0.0598(10) Uani d . 1 1
H H35A -0.2012 0.2033 0.0892 0.072 Uiso calc R 1 1
H H35B -0.1732 0.0852 0.1231 0.072 Uiso calc R 1 1
B B1 0.2301(3) 0.5986(3) 0.5597(3) 0.0379(8) Uani d . 1 1
F F1 0.29175(14) 0.70097(12) 0.55244(14) 0.0479(4) Uani d . 1 1
F F2 0.10977(14) 0.60203(19) 0.53299(17) 0.0860(8) Uani d . 1 1
F F3 0.24800(18) 0.56624(15) 0.66043(15) 0.0629(5) Uani d . 1 1
F F4 0.26616(13) 0.52218(12) 0.48522(13) 0.0409(4) Uani d . 1 1

loop_
_atom_site_aniso_label
_atom_site_aniso_U_11
_atom_site_aniso_U_22
_atom_site_aniso_U_33
_atom_site_aniso_U_12
_atom_site_aniso_U_13
_atom_site_aniso_U_23
Rh1 0.01932(10) 0.02176(11) 0.03008(12) -0.00013(7) 0.00395(8) -0.00407(8)
O1 0.0241(11) 0.0397(12) 0.0453(14) -0.0032(10) 0.0089(11) -0.0168(10)
N1 0.0236(11) 0.0196(10) 0.0206(12) -0.0024(8) 0.0002(9) 0.0000(9)
N2 0.0212(11) 0.0198(10) 0.0192(11) 0.0003(8) 0.0028(9) 0.0002(9)
C1 0.0249(13) 0.0181(12) 0.0176(13) 0.0019(10) 0.0029(11) -0.0049(10)
C2 0.0212(13) 0.0268(14) 0.0305(16) -0.0052(10) 0.0015(11) 0.0010(12)
C3 0.0170(12) 0.0297(14) 0.0303(16) -0.0005(10) -0.0022(11) -0.0030(12)
C4 0.0215(13) 0.0210(13) 0.0274(15) -0.0002(10) 0.0000(11) 0.0032(11)
C5 0.0291(14) 0.0274(14) 0.0284(15) 0.0044(11) 0.0036(12) 0.0040(12)
C6 0.0458(18) 0.0356(16) 0.0339(17) 0.0057(13) 0.0107(14) 0.0107(13)
C7 0.0523(19) 0.0295(16) 0.046(2) 0.0060(13) 0.0052(16) 0.0166(14)
C8 0.0490(18) 0.0240(14) 0.0400(18) 0.0105(13) 0.0004(15) 0.0021(13)
C9 0.0290(14) 0.0273(14) 0.0279(15) 0.0070(11) -0.0024(12) 0.0003(12)
C10 0.0455(17) 0.0315(15) 0.0319(17) 0.0167(13) 0.0055(14) -0.0009(13)
C11 0.054(2) 0.0503(19) 0.045(2) 0.0160(16) 0.0049(16) -0.0147(16)
C12 0.0497(19) 0.0509(19) 0.044(2) 0.0089(15) 0.0156(16) -0.0019(16)
C13 0.0436(17) 0.0305(15) 0.0265(16) 0.0059(12) 0.0086(13) 0.0006(12)
C14 0.057(2) 0.0440(18) 0.0396(19) 0.0152(15) 0.0203(16) 0.0031(15)
C15 0.063(2) 0.051(2) 0.0370(19) 0.0000(16) 0.0013(17) -0.0064(16)
C16 0.0331(15) 0.0273(14) 0.0246(15) -0.0054(11) -0.0042(12) 0.0059(12)
C17 0.0358(16) 0.0350(16) 0.0386(18) 0.0009(13) -0.0069(14) 0.0082(14)
C18 0.065(2) 0.052(2) 0.059(3) 0.0150(17) -0.0154(19) 0.0191(19)
C19 0.093(3) 0.061(2) 0.044(2) -0.001(2) -0.030(2) 0.0195(19)
C20 0.095(3) 0.046(2) 0.0240(18) -0.0153(19) -0.0097(18) 0.0072(15)
C21 0.0554(19) 0.0322(15) 0.0228(16) -0.0124(14) -0.0009(14) 0.0038(13)
C22 0.070(2) 0.0312(16) 0.0246(16) -0.0068(15) 0.0121(15) -0.0036(13)
C23 0.093(3) 0.051(2) 0.043(2) -0.0213(19) 0.026(2) -0.0171(17)
C24 0.074(3) 0.047(2) 0.066(3) -0.0060(18) 0.026(2) -0.0096(18)
C25 0.0368(16) 0.0337(16) 0.052(2) 0.0106(13) 0.0035(15) 0.0082(14)
C26 0.084(3) 0.0408(19) 0.057(2) 0.0006(18) 0.017(2) -0.0047(17)
C27 0.049(2) 0.099(3) 0.094(3) 0.036(2) 0.013(2) 0.031(3)
C28 0.0180(14) 0.0496(18) 0.063(2) 0.0022(13) 0.0040(15) -0.0201(18)
C29 0.0329(17) 0.0409(18) 0.062(2) -0.0142(14) 0.0287(16) -0.0129(17)
C30 0.083(3) 0.0376(19) 0.101(3) -0.0153(18) 0.052(2) 0.000(2)
C31 0.055(2) 0.0267(16) 0.089(3) -0.0075(14) 0.024(2) -0.0086(17)
C32 0.0294(15) 0.0243(14) 0.052(2) -0.0008(11) 0.0074(14) -0.0128(14)
C33 0.0266(15) 0.0386(16) 0.0344(17) 0.0037(12) -0.0007(13) -0.0145(14)
C34 0.0424(19) 0.078(2) 0.050(2) 0.0167(17) -0.0137(17) -0.0255(19)
C35 0.0266(16) 0.072(2) 0.073(3) 0.0072(16) -0.0125(17) -0.031(2)
B1 0.0228(17) 0.0384(19) 0.049(2) -0.0002(14) 0.0056(16) -0.0154(17)
F1 0.0514(10) 0.0286(9) 0.0596(12) 0.0034(8) -0.0121(9) -0.0051(8)
F2 0.0222(9) 0.1312(19) 0.0927(17) 0.0082(11) 0.0017(10) -0.0643(15)
F3 0.0855(15) 0.0551(12) 0.0446(12) -0.0064(10) 0.0205(11) -0.0041(10)
F4 0.0400(9) 0.0331(9) 0.0479(11) 0.0040(7) 0.0088(8) -0.0118(8)

loop_
_atom_type_symbol
_atom_type_description
_atom_type_scat_dispersion_real
_atom_type_scat_dispersion_imag
_atom_type_scat_source
C C 0.0033 0.0016 'International Tables Vol C Tables 4.2.6.8 and 6.1.1.4'
H H 0.0000 0.0000 'International Tables Vol C Tables 4.2.6.8 and 6.1.1.4'
B B 0.0013 0.0007 'International Tables Vol C Tables 4.2.6.8 and 6.1.1.4'
N N 0.0061 0.0033 'International Tables Vol C Tables 4.2.6.8 and 6.1.1.4'
F F 0.0171 0.0103 'International Tables Vol C Tables 4.2.6.8 and 6.1.1.4'
Rh Rh -1.1178 0.9187 'International Tables Vol C Tables 4.2.6.8 and 6.1.1.4'
O O 0.0106 0.0060 'International Tables Vol C Tables 4.2.6.8 and 6.1.1.4'

loop_
_geom_angle_atom_site_label_1
_geom_angle_atom_site_label_2
_geom_angle_atom_site_label_3
_geom_angle
_geom_angle_publ_flag
C1 Rh1 C33 92.21(10) y
C1 Rh1 C32 94.10(9) y
C33 Rh1 C32 39.31(11) y
C1 Rh1 O1 89.49(9) y
C33 Rh1 O1 159.09(10) y
C32 Rh1 O1 161.19(10) y
C1 Rh1 C29 159.12(12) y
C33 Rh1 C29 97.84(11) y
C32 Rh1 C29 82.49(11) y
O1 Rh1 C29 87.60(10) y
C1 Rh1 C28 164.61(12) y
C33 Rh1 C28 81.68(11) y
C32 Rh1 C28 90.08(11) y
O1 Rh1 C28 91.31(10) y
C29 Rh1 C28 36.23(12) y
C1 N1 C2 110.6(2) ?
C1 N1 C16 126.3(2) ?
C2 N1 C16 122.0(2) ?
C1 N2 C3 111.5(2) ?
C1 N2 C4 124.82(19) ?
C3 N2 C4 122.9(2) ?
N2 C1 N1 103.77(19) ?
N2 C1 Rh1 125.66(17) ?
N1 C1 Rh1 129.55(17) ?
C3 C2 N1 107.5(2) ?
C2 C3 N2 106.6(2) ?
C5 C4 C9 122.7(2) ?
C5 C4 N2 119.5(2) ?
C9 C4 N2 117.7(2) ?
C6 C5 C4 117.1(2) ?
C6 C5 C13 120.5(2) ?
C4 C5 C13 122.2(2) ?
C7 C6 C5 121.7(3) ?
C8 C7 C6 119.4(3) ?
C7 C8 C9 121.7(3) ?
C8 C9 C4 117.2(2) ?
C8 C9 C10 120.6(2) ?
C4 C9 C10 122.1(2) ?
C9 C10 C11 113.5(2) ?
C9 C10 C12 110.4(2) ?
C11 C10 C12 109.6(2) ?
C5 C13 C15 109.8(2) ?
C5 C13 C14 113.0(2) ?
C15 C13 C14 111.0(2) ?
C17 C16 C21 122.6(3) ?
C17 C16 N1 119.7(2) ?
C21 C16 N1 117.5(2) ?
C16 C17 C18 116.6(3) ?
C16 C17 C25 123.0(3) ?
C18 C17 C25 120.3(3) ?
C19 C18 C17 121.6(3) ?
C20 C19 C18 120.4(3) ?
C19 C20 C21 121.3(3) ?
C20 C21 C16 117.3(3) ?
C20 C21 C22 120.1(3) ?
C16 C21 C22 122.5(3) ?
C21 C22 C24 110.8(2) ?
C21 C22 C23 113.2(3) ?
C24 C22 C23 109.2(2) ?
C17 C25 C26 110.9(2) ?
C17 C25 C27 112.3(3) ?
C26 C25 C27 110.2(3) ?
C29 C28 C35 124.6(3) ?
C29 C28 Rh1 70.69(16) ?
C35 C28 Rh1 110.68(19) ?
C28 C29 C30 126.3(3) ?
C28 C29 Rh1 73.08(16) ?
C30 C29 Rh1 106.91(19) ?
C29 C30 C31 113.9(3) ?
C32 C31 C30 112.1(2) ?
C33 C32 C31 124.0(3) ?
C33 C32 Rh1 69.90(15) ?
C31 C32 Rh1 113.64(18) ?
C32 C33 C34 126.4(3) ?
C32 C33 Rh1 70.79(16) ?
C34 C33 Rh1 111.21(18) ?
C33 C34 C35 113.3(3) ?
C28 C35 C34 112.3(2) ?
F1 B1 F3 110.1(3) ?
F1 B1 F4 109.7(3) ?
F3 B1 F4 110.1(3) ?
F1 B1 F2 109.1(3) ?
F3 B1 F2 110.9(3) ?
F4 B1 F2 106.8(2) ?
Rh1 O1 H1W 126(2) ?
Rh1 O1 H2W 120(2) ?
H1W O1 H2W 113(3) ?
C3 C2 H2 126.2 ?
N1 C2 H2 126.2 ?
C2 C3 N2 106.6(2) ?
C2 C3 H3 126.7 ?
N2 C3 H3 126.7 ?
C7 C6 H6 119.1 ?
C5 C6 H6 119.1 ?
C8 C7 H7 120.3 ?
C6 C7 H7 120.3 ?
C7 C8 H8 119.1 ?
C9 C8 H8 119.1 ?
C9 C10 H10 107.7 ?
C11 C10 H10 107.7 ?
C12 C10 H10 107.7 ?
C10 C11 H11A 109.5 ?
C10 C11 H11B 109.5 ?
H11A C11 H11B 109.5 ?
C10 C11 H11C 109.5 ?
H11A C11 H11C 109.5 ?
H11B C11 H11C 109.5 ?
C10 C12 H12A 109.5 ?
C10 C12 H12B 109.5 ?
H12A C12 H12B 109.5 ?
C10 C12 H12C 109.5 ?
H12A C12 H12C 109.5 ?
H12B C12 H12C 109.5 ?
C5 C13 H13 107.6 ?
C15 C13 H13 107.6 ?
C14 C13 H13 107.6 ?
C13 C14 H14A 109.5 ?
C13 C14 H14B 109.5 ?
H14A C14 H14B 109.5 ?
C13 C14 H14C 109.5 ?
H14A C14 H14C 109.5 ?
H14B C14 H14C 109.5 ?
C13 C15 H15A 109.5 ?
C13 C15 H15B 109.5 ?
H15A C15 H15B 109.5 ?
C13 C15 H15C 109.5 ?
H15A C15 H15C 109.5 ?
H15B C15 H15C 109.5 ?
C19 C18 H18 119.2 ?
C17 C18 H18 119.2 ?
C20 C19 C18 120.4(3) ?
C20 C19 H19 119.8 ?
C18 C19 H19 119.8 ?
C19 C20 H20 119.3 ?
C21 C20 H20 119.3 ?
C21 C22 H22 107.8 ?
C24 C22 H22 107.8 ?
C23 C22 H22 107.8 ?
C22 C23 H23A 109.5 ?
C22 C23 H23B 109.5 ?
H23A C23 H23B 109.5 ?
C22 C23 H23C 109.5 ?
H23A C23 H23C 109.5 ?
H23B C23 H23C 109.5 ?
C22 C24 H24A 109.5 ?
C22 C24 H24B 109.5 ?
H24A C24 H24B 109.5 ?
C22 C24 H24C 109.5 ?
H24A C24 H24C 109.5 ?
H24B C24 H24C 109.5 ?
C17 C25 H25 107.8 ?
C26 C25 H25 107.8 ?
C27 C25 H25 107.8 ?
C25 C26 H26A 109.5 ?
C25 C26 H26B 109.5 ?
H26A C26 H26B 109.5 ?
C25 C26 H26C 109.5 ?
H26A C26 H26C 109.5 ?
H26B C26 H26C 109.5 ?
C25 C27 H27A 109.5 ?
C25 C27 H27B 109.5 ?
H27A C27 H27B 109.5 ?
C25 C27 H27C 109.5 ?
H27A C27 H27C 109.5 ?
H27B C27 H27C 109.5 ?
C29 C28 H28 114.3 ?
C35 C28 H28 114.3 ?
Rh1 C28 H28 114.3 ?
C28 C29 H29 114.1 ?
C30 C29 H29 114.1 ?
Rh1 C29 H29 114.1 ?
C29 C30 H30A 108.8 ?
C31 C30 H30A 108.8 ?
C29 C30 H30B 108.8 ?
C31 C30 H30B 108.8 ?
H30A C30 H30B 107.7 ?
C32 C31 H31A 109.2 ?
C30 C31 H31A 109.2 ?
C32 C31 H31B 109.2 ?
C30 C31 H31B 109.2 ?
H31A C31 H31B 107.9 ?
C33 C32 Rh1 69.90(15) ?
C31 C32 Rh1 113.64(18) ?
C33 C32 H32 113.9 ?
C31 C32 H32 113.9 ?
Rh1 C32 H32 113.9 ?
C32 C33 H33 113.5 ?
C34 C33 H33 113.5 ?
Rh1 C33 H33 113.5 ?
C33 C34 H34A 108.9 ?
C35 C34 H34A 108.9 ?
C33 C34 H34B 108.9 ?
C35 C34 H34B 108.9 ?
H34A C34 H34B 107.7 ?
C28 C35 H35A 109.1 ?
C34 C35 H35A 109.1 ?
C28 C35 H35B 109.1 ?
C34 C35 H35B 109.1 ?
H35A C35 H35B 107.9 ?

loop_
_geom_bond_atom_site_label_1
_geom_bond_atom_site_label_2
_geom_bond_distance
_geom_bond_publ_flag
Rh1 C1 2.046(2) y
Rh1 C33 2.074(3) y
Rh1 C32 2.086(2) y
Rh1 O1 2.117(2) y
Rh1 C29 2.178(3) y
Rh1 C28 2.208(3) y
N1 C1 1.366(3) ?
N1 C2 1.389(3) ?
N1 C16 1.449(3) ?
N2 C1 1.362(3) ?
N2 C3 1.386(3) ?
N2 C4 1.452(3) ?
C2 C3 1.333(3) ?
C4 C5 1.394(3) ?
C4 C9 1.403(3) ?
C5 C6 1.390(3) ?
C5 C13 1.516(3) ?
C6 C7 1.381(4) ?
C7 C8 1.380(4) ?
C8 C9 1.384(4) ?
C9 C10 1.519(4) ?
C10 C11 1.533(4) ?
C10 C12 1.536(4) ?
C13 C15 1.528(4) ?
C13 C14 1.530(4) ?
C16 C17 1.394(4) ?
C16 C21 1.406(4) ?
C17 C18 1.398(4) ?
C17 C25 1.513(4) ?
C18 C19 1.374(5) ?
C19 C20 1.362(5) ?
C20 C21 1.389(4) ?
C21 C22 1.516(4) ?
C22 C24 1.531(4) ?
C22 C23 1.538(4) ?
C25 C26 1.524(4) ?
C25 C27 1.531(4) ?
C28 C29 1.364(4) ?
C28 C35 1.514(4) ?
C29 C30 1.509(4) ?
C30 C31 1.521(4) ?
C31 C32 1.521(4) ?
C32 C33 1.399(4) ?
C33 C34 1.507(4) ?
C34 C35 1.520(4) ?
B1 F1 1.366(4) ?
B1 F3 1.368(4) ?
B1 F4 1.399(3) ?
B1 F2 1.399(4) ?
O1 H1W 0.80(3) ?
O1 H2W 0.79(3) ?
C2 H2 0.9500 ?
C3 H3 0.9500 ?
C6 H6 0.9500 ?
C7 H7 0.9500 ?
C8 H8 0.9500 ?
C10 H10 1.0000 ?
C11 H11A 0.9800 ?
C11 H11B 0.9800 ?
C11 H11C 0.9800 ?
C12 H12A 0.9800 ?
C12 H12B 0.9800 ?
C12 H12C 0.9800 ?
C13 H13 1.0000 ?
C14 H14A 0.9800 ?
C14 H14B 0.9800 ?
C14 H14C 0.9800 ?
C15 H15A 0.9800 ?
C15 H15B 0.9800 ?
C15 H15C 0.9800 ?
C18 H18 0.9500 ?
C19 H19 0.9500 ?
C20 H20 0.9500 ?
C22 H22 1.0000 ?
C23 H23A 0.9800 ?
C23 H23B 0.9800 ?
C23 H23C 0.9800 ?
C24 H24A 0.9800 ?
C24 H24B 0.9800 ?
C24 H24C 0.9800 ?
C25 H25 1.0000 ?
C26 H26A 0.9800 ?
C26 H26B 0.9800 ?
C26 H26C 0.9800 ?
C27 H27A 0.9800 ?
C27 H27B 0.9800 ?
C27 H27C 0.9800 ?
C28 H28 1.0000 ?
C29 H29 1.0000 ?
C30 H30A 0.9900 ?
C30 H30B 0.9900 ?
C31 H31A 0.9900 ?
C31 H31B 0.9900 ?
C32 H32 1.0000 ?
C33 H33 1.0000 ?
C34 H34A 0.9900 ?
C34 H34B 0.9900 ?
C35 H35A 0.9900 ?
C35 H35B 0.9900 ?

loop_
_geom_hbond_atom_site_label_D
_geom_hbond_atom_site_label_H
_geom_hbond_atom_site_label_A
_geom_hbond_site_symmetry_A
_geom_hbond_distance_DH
_geom_hbond_distance_HA
_geom_hbond_distance_DA
_geom_hbond_angle_DHA
O1 H1W F4 . 0.80(3) 1.97(3) 2.768(3) 173(3)
O1 H2W F2 2_566 0.79(3) 1.86(3) 2.644(3) 175(3)
